data_1553206
loop_
_publ_author_name
'Gerten, Anthony L.'
'Stanley, Levi M.'

_publ_section_title
;
 Enantioselective dearomative [3 + 2] cycloadditions of indoles with
 azomethine ylides derived from alanine imino esters
;
_journal_issue 3
_journal_name_full 'Organic Chemistry Frontiers'
_journal_page_first 339
_journal_paper_doi 10.1039/C5QO00346F
_journal_volume 3
_journal_year 2016
_chemical_absolute_configuration ad
_chemical_formula_sum 'C27 H28 Br N3 O7 S'
_chemical_formula_weight 618.49
_chemical_name_systematic
'methyl (1S,3R,3aS,8bS)-1-(4-methoxyphenyl)-3-methyl-8b-nitro-4-tosyl-1,2,3,3a,4,8b-hexahydropyrrolo[3,4-b]indole-3-carboxylate'
_space_group_crystal_system monoclinic
_space_group_IT_number 4
_space_group_name_Hall 'P 2yb'
_space_group_name_H-M_alt 'P 1 21 1'
_atom_sites_solution_hydrogens geom
_atom_sites_solution_primary direct
_atom_sites_solution_secondary difmap
_audit_update_record
;
2015-10-30 deposited with the CCDC.
2015-12-28 downloaded from the CCDC.
;
_cell_angle_alpha 90
_cell_angle_beta 99.4240(10)
_cell_angle_gamma 90
_cell_formula_units_Z 2
_cell_length_a 11.0065(9)
_cell_length_b 8.7880(7)
_cell_length_c 14.4392(12)
_cell_measurement_reflns_used 6977
_cell_measurement_temperature 173.(2)
_cell_measurement_theta_max 27.2914
_cell_measurement_theta_min 2.5380
_cell_volume 1377.78(19)
_computing_cell_refinement 'SAINT V7.66A (Bruker AXS, 2013)'
_computing_data_collection 'APEX2 Suite (Bruker AXS, 2013)'
_computing_data_reduction 'SAINT V7.66A (Bruker AXS, 2013)'
_computing_molecular_graphics 'XSHELL (Bruker AXS, 2007)'
_computing_publication_material 'APEX2 Suite (Bruker AXS, 2013)'
_computing_structure_refinement 'SHELXL-2013 (Sheldrick, 2013)'
_computing_structure_solution 'SHELXS-2013 (Sheldrick, 2013)'
_diffrn_ambient_temperature 173.(2)
_diffrn_detector_area_resol_mean 8.3333
_diffrn_measured_fraction_theta_full 0.999
_diffrn_measured_fraction_theta_max 0.999
_diffrn_measurement_device_type 'Bruker APEX-II CCD'
_diffrn_measurement_method ' full spere \w scans'
_diffrn_radiation_monochromator graphite
_diffrn_radiation_type 'MoK\a '
_diffrn_radiation_wavelength 0.71073
_diffrn_reflns_av_R_equivalents 0.0293
_diffrn_reflns_av_unetI/netI 0.0581
_diffrn_reflns_limit_h_max 14
_diffrn_reflns_limit_h_min -14
_diffrn_reflns_limit_k_max 11
_diffrn_reflns_limit_k_min -11
_diffrn_reflns_limit_l_max 18
_diffrn_reflns_limit_l_min -18
_diffrn_reflns_number 18104
_diffrn_reflns_theta_full 27.58
_diffrn_reflns_theta_max 27.58
_diffrn_reflns_theta_min 1.43
_diffrn_source 'X-ray tuve'
_diffrn_source_type 'Sealed tube'
_exptl_absorpt_coefficient_mu 1.618
_exptl_absorpt_correction_T_max 0.82
_exptl_absorpt_correction_T_min 0.70
_exptl_absorpt_correction_type multi-scan
_exptl_absorpt_process_details 'SADABS (Bruker, 2013)'
_exptl_crystal_colour colourless
_exptl_crystal_density_diffrn 1.491
_exptl_crystal_density_method 'not measured'
_exptl_crystal_description block
_exptl_crystal_F_000 636
_exptl_crystal_recrystallization_method 'Re-crystallisation from solvent: hexane and dichloromethane'
_exptl_crystal_size_max 0.240
_exptl_crystal_size_mid 0.200
_exptl_crystal_size_min 0.130
_refine_diff_density_max 0.358
_refine_diff_density_min -0.193
_refine_ls_abs_structure_details
;
Flack x determined using 2411 quotients [(I+)-(I-)]/[(I+)+(I-)]
(Parsons, Flack and Wagner, Acta Cryst. B69 (2013) 249-259).
;
_refine_ls_abs_structure_Flack 0.023(4)
_refine_ls_extinction_method none
_refine_ls_goodness_of_fit_ref 1.026
_refine_ls_hydrogen_treatment constr
_refine_ls_matrix_type full
_refine_ls_number_parameters 356
_refine_ls_number_reflns 6360
_refine_ls_number_restraints 1
_refine_ls_restrained_S_all 1.026
_refine_ls_R_factor_all 0.0334
_refine_ls_R_factor_gt 0.0275
_refine_ls_shift/su_max 0.000
_refine_ls_shift/su_mean 0.000
_refine_ls_structure_factor_coef Fsqd
_refine_ls_weighting_details 'w=1/[\s^2^(Fo^2^)+(0.0321P)^2^] where P=(Fo^2^+2Fc^2^)/3'
_refine_ls_weighting_scheme calc
_refine_ls_wR_factor_gt 0.0633
_refine_ls_wR_factor_ref 0.0814
_reflns_number_gt 5705
_reflns_number_total 6360
_reflns_threshold_expression 'I > 2\s(I)'
_cod_data_source_file c5qo00346f2.cif
_cod_data_source_block I
_cod_database_code 1553206

loop_
_space_group_symop_operation_xyz
'x, y, z'
'-x, y+1/2, -z'

loop_
_atom_site_type_symbol
_atom_site_label
_atom_site_fract_x
_atom_site_fract_y
_atom_site_fract_z
_atom_site_U_iso_or_equiv
_atom_site_adp_type
_atom_site_calc_flag
_atom_site_refinement_flags_adp
_atom_site_refinement_flags_posn
_atom_site_occupancy
Br Br1 0.42664(3) 0.32927(4) 0.90590(2) 0.03215(11) Uani d . . 1
S S1 0.16983(8) 0.71404(11) 0.31006(6) 0.0258(2) Uani d . . 1
C C1 0.1559(4) 0.3234(7) 0.6522(3) 0.0423(9) Uani d . . 1
H H1A 0.0929 0.358 0.6881 0.063 Uiso calc U R 1
H H1B 0.2371 0.329 0.6918 0.063 Uiso calc U R 1
H H1C 0.1388 0.2181 0.6319 0.063 Uiso calc U R 1
C C2 0.1543(4) 0.4234(5) 0.5676(3) 0.0325(9) Uani d . . 1
C C3 0.2208(4) 0.5582(5) 0.5733(3) 0.0365(10) Uani d . . 1
H H3 0.2664 0.5882 0.6322 0.044 Uiso calc U R 1
C C4 0.2227(4) 0.6496(5) 0.4963(3) 0.0329(9) Uani d . . 1
H H4 0.268 0.7421 0.5018 0.039 Uiso calc U R 1
C C5 0.1574(3) 0.6043(5) 0.4104(3) 0.0258(8) Uani d . . 1
C C6 0.0890(4) 0.4716(5) 0.4029(3) 0.0321(9) Uani d . . 1
H H6 0.0438 0.4413 0.3441 0.039 Uiso calc U R 1
C C7 0.0872(4) 0.3841(5) 0.4816(3) 0.0347(9) Uani d . . 1
H H7 0.0385 0.2943 0.4766 0.042 Uiso calc U R 1
C C8 0.4129(3) 0.6586(4) 0.3323(2) 0.0228(7) Uani d . . 1
C C9 0.4602(4) 0.7756(5) 0.3915(3) 0.0315(9) Uani d . . 1
H H9 0.4186 0.8702 0.3922 0.038 Uiso calc U R 1
C C10 0.5718(4) 0.7481(5) 0.4501(3) 0.0358(10) Uani d . . 1
H H10 0.6058 0.825 0.4929 0.043 Uiso calc U R 1
C C11 0.6344(4) 0.6126(6) 0.4477(3) 0.0386(11) Uani d . . 1
H H11 0.7089 0.5962 0.49 0.046 Uiso calc U R 1
C C12 0.5895(4) 0.5007(5) 0.3842(3) 0.0323(9) Uani d . . 1
H H12 0.6343 0.4091 0.3805 0.039 Uiso calc U R 1
C C13 0.4780(4) 0.5245(4) 0.3262(3) 0.0236(8) Uani d . . 1
C C14 0.4071(3) 0.4220(4) 0.2527(2) 0.0217(7) Uani d . . 1
C C15 0.4675(3) 0.3804(4) 0.1660(2) 0.0224(7) Uani d . . 1
H H15 0.4285 0.2832 0.1402 0.027 Uiso calc U R 1
C C16 0.2882(3) 0.5432(4) 0.1093(2) 0.0228(7) Uani d . . 1
C C17 0.2881(3) 0.5118(4) 0.2165(2) 0.0206(7) Uani d . . 1
H H17 0.2137 0.452 0.2257 0.025 Uiso calc U R 1
C C18 0.2578(4) 0.7052(5) 0.0776(3) 0.0307(9) Uani d . . 1
H H18A 0.3154 0.7753 0.1149 0.046 Uiso calc U R 1
H H18B 0.1735 0.7295 0.0863 0.046 Uiso calc U R 1
H H18C 0.2647 0.7154 0.0111 0.046 Uiso calc U R 1
C C19 0.1980(4) 0.4307(5) 0.0506(3) 0.0280(9) Uani d . . 1
C C20 0.1482(5) 0.1734(6) 0.0193(4) 0.0505(13) Uani d . . 1
H H20A 0.0613 0.1859 0.0251 0.076 Uiso calc U R 1
H H20B 0.1761 0.0716 0.0409 0.076 Uiso calc U R 1
H H20C 0.1579 0.1859 -0.0466 0.076 Uiso calc U R 1
C C21 0.6054(3) 0.3577(4) 0.1767(2) 0.0209(8) Uani d . . 1
C C22 0.6472(3) 0.2097(5) 0.1738(2) 0.0236(8) Uani d . . 1
H H22 0.5893 0.1287 0.1653 0.028 Uiso calc U R 1
C C23 0.7726(3) 0.1767(4) 0.1830(3) 0.0233(8) Uani d . . 1
H H23 0.7997 0.0742 0.1815 0.028 Uiso calc U R 1
C C24 0.8565(3) 0.2936(4) 0.1944(2) 0.0232(8) Uani d . . 1
C C25 1.0273(4) 0.1240(5) 0.2269(3) 0.0372(10) Uani d . . 1
H H25A 0.9993 0.0905 0.2846 0.056 Uiso calc U R 1
H H25B 1.1175 0.1248 0.2366 0.056 Uiso calc U R 1
H H25C 0.9962 0.0539 0.1757 0.056 Uiso calc U R 1
C C26 0.8159(4) 0.4439(5) 0.1975(3) 0.0273(8) Uani d . . 1
H H26 0.8739 0.5248 0.2054 0.033 Uiso calc U R 1
C C27 0.6917(4) 0.4750(5) 0.1891(3) 0.0264(8) Uani d . . 1
H H27 0.6648 0.5774 0.1918 0.032 Uiso calc U R 1
N N00 0.4191(3) 0.5038(3) 0.09744(19) 0.0212(6) Uani d . . 1
H H00A 0.4203 0.4714 0.0377 0.025 Uiso calc U R 1
H H00B 0.4678 0.5878 0.108 0.025 Uiso calc U R 1
N N1 0.2965(3) 0.6540(4) 0.2713(2) 0.0228(6) Uani d . . 1
N N2 0.3796(3) 0.2737(4) 0.3010(2) 0.0304(7) Uani d . . 1
O O1 0.1932(3) 0.8676(3) 0.3393(2) 0.0354(7) Uani d . . 1
O O2 0.0714(2) 0.6759(4) 0.23666(19) 0.0343(7) Uani d . . 1
O O3 0.2876(3) 0.2668(4) 0.3364(2) 0.0422(8) Uani d . . 1
O O4 0.4591(4) 0.1784(5) 0.3105(3) 0.0874(17) Uani d . . 1
O O5 0.1167(3) 0.4711(4) -0.0099(2) 0.0457(8) Uani d . . 1
O O6 0.2217(2) 0.2878(3) 0.07639(19) 0.0321(7) Uani d . . 1
O O7 0.9818(2) 0.2742(3) 0.20323(19) 0.0313(6) Uani d . . 1

loop_
_atom_site_aniso_label
_atom_site_aniso_U_11
_atom_site_aniso_U_22
_atom_site_aniso_U_33
_atom_site_aniso_U_12
_atom_site_aniso_U_13
_atom_site_aniso_U_23
Br1 0.0432(2) 0.02261(17) 0.02899(18) 0.00668(18) 0.00099(14) -0.00595(17)
S1 0.0243(5) 0.0281(5) 0.0255(5) 0.0053(4) 0.0051(4) 0.0005(4)
C1 0.043(2) 0.050(3) 0.037(2) -0.004(3) 0.0160(17) 0.007(3)
C2 0.030(2) 0.043(2) 0.027(2) 0.0017(18) 0.0118(16) -0.0002(18)
C3 0.041(2) 0.049(3) 0.0200(19) -0.010(2) 0.0082(17) -0.0050(18)
C4 0.038(2) 0.037(2) 0.025(2) -0.0117(18) 0.0100(17) -0.0085(17)
C5 0.0241(19) 0.032(2) 0.0229(18) 0.0026(16) 0.0081(15) -0.0023(15)
C6 0.026(2) 0.041(2) 0.029(2) -0.0063(17) 0.0038(16) -0.0042(18)
C7 0.032(2) 0.038(2) 0.036(2) -0.0089(17) 0.0104(17) -0.0026(18)
C8 0.0201(17) 0.031(2) 0.0176(16) -0.0047(15) 0.0033(14) 0.0014(15)
C9 0.032(2) 0.037(2) 0.0264(19) -0.0061(17) 0.0080(16) -0.0060(16)
C10 0.033(2) 0.052(3) 0.0222(19) -0.015(2) 0.0040(16) -0.0082(18)
C11 0.028(2) 0.066(3) 0.0194(19) -0.008(2) -0.0016(16) 0.001(2)
C12 0.031(2) 0.045(2) 0.0206(18) 0.0073(18) 0.0026(16) 0.0077(17)
C13 0.0232(19) 0.029(2) 0.0180(17) -0.0012(15) 0.0023(14) 0.0034(15)
C14 0.0226(18) 0.0225(19) 0.0203(17) -0.0018(14) 0.0041(14) 0.0033(14)
C15 0.0225(17) 0.0210(17) 0.0234(17) 0.0005(13) 0.0024(14) 0.0022(13)
C16 0.0206(18) 0.027(2) 0.0204(17) 0.0033(15) 0.0011(14) 0.0020(15)
C17 0.0221(18) 0.0225(18) 0.0168(16) -0.0034(14) 0.0025(14) 0.0006(13)
C18 0.037(2) 0.031(2) 0.0247(19) 0.0041(18) 0.0066(16) 0.0046(17)
C19 0.023(2) 0.036(2) 0.023(2) -0.0005(17) 0.0018(16) -0.0045(17)
C20 0.052(3) 0.043(3) 0.055(3) -0.019(2) 0.004(2) -0.015(2)
C21 0.0224(16) 0.023(2) 0.0165(15) 0.0019(14) 0.0016(12) 0.0010(13)
C22 0.0246(18) 0.0243(18) 0.0211(17) -0.0028(16) 0.0018(14) -0.0016(15)
C23 0.0238(19) 0.0226(19) 0.0231(18) 0.0019(14) 0.0022(15) -0.0027(14)
C24 0.0211(17) 0.028(2) 0.0189(16) 0.0019(14) -0.0009(13) 0.0022(14)
C25 0.024(2) 0.038(2) 0.046(3) 0.0075(18) -0.0023(18) 0.002(2)
C26 0.024(2) 0.025(2) 0.031(2) -0.0068(16) -0.0035(16) 0.0047(17)
C27 0.031(2) 0.0193(18) 0.027(2) 0.0015(16) -0.0015(17) 0.0034(15)
N00 0.0211(15) 0.0251(16) 0.0171(14) -0.0017(12) 0.0019(12) -0.0007(12)
N1 0.0225(15) 0.0253(16) 0.0204(15) 0.0007(12) 0.0028(12) -0.0019(12)
N2 0.0369(19) 0.0263(16) 0.0284(17) 0.0019(14) 0.0065(14) 0.0048(13)
O1 0.0422(16) 0.0238(16) 0.0418(16) 0.0073(11) 0.0118(13) 0.0001(12)
O2 0.0246(14) 0.0477(18) 0.0294(14) 0.0050(12) 0.0007(11) 0.0019(13)
O3 0.0314(15) 0.0495(18) 0.0468(18) -0.0045(13) 0.0098(14) 0.0211(15)
O4 0.104(3) 0.053(3) 0.127(4) 0.046(2) 0.086(3) 0.055(3)
O5 0.0395(19) 0.052(2) 0.0384(18) 0.0000(15) -0.0154(15) 0.0005(15)
O6 0.0274(14) 0.0322(17) 0.0345(15) -0.0061(11) -0.0012(11) -0.0052(12)
O7 0.0187(13) 0.0338(15) 0.0402(16) 0.0014(11) 0.0007(11) 0.0024(12)

loop_
_atom_type_symbol
_atom_type_description
_atom_type_scat_dispersion_real
_atom_type_scat_dispersion_imag
_atom_type_scat_source
C C 0.0033 0.0016 'International Tables Vol C Tables 4.2.6.8 and 6.1.1.4'
H H 0.0000 0.0000 'International Tables Vol C Tables 4.2.6.8 and 6.1.1.4'
N N 0.0061 0.0033 'International Tables Vol C Tables 4.2.6.8 and 6.1.1.4'
O O 0.0106 0.0060 'International Tables Vol C Tables 4.2.6.8 and 6.1.1.4'
S S 0.1246 0.1234 'International Tables Vol C Tables 4.2.6.8 and 6.1.1.4'
Br Br -0.2901 2.4595 'International Tables Vol C Tables 4.2.6.8 and 6.1.1.4'

loop_
_geom_angle_atom_site_label_1
_geom_angle_atom_site_label_2
_geom_angle_atom_site_label_3
_geom_angle
O1 S1 O2 121.39(19)
O1 S1 N1 106.18(16)
O2 S1 N1 104.51(16)
O1 S1 C5 108.02(18)
O2 S1 C5 109.28(18)
N1 S1 C5 106.49(16)
C2 C1 H1A 109.5
C2 C1 H1B 109.5
H1A C1 H1B 109.5
C2 C1 H1C 109.5
H1A C1 H1C 109.5
H1B C1 H1C 109.5
C7 C2 C3 117.8(4)
C7 C2 C1 121.2(4)
C3 C2 C1 121.0(4)
C4 C3 C2 121.9(4)
C4 C3 H3 119.1
C2 C3 H3 119.1
C3 C4 C5 118.8(4)
C3 C4 H4 120.6
C5 C4 H4 120.6
C6 C5 C4 120.5(4)
C6 C5 S1 120.8(3)
C4 C5 S1 118.6(3)
C7 C6 C5 119.3(4)
C7 C6 H6 120.4
C5 C6 H6 120.4
C6 C7 C2 121.7(4)
C6 C7 H7 119.1
C2 C7 H7 119.1
C9 C8 C13 121.5(3)
C9 C8 N1 127.6(4)
C13 C8 N1 110.8(3)
C8 C9 C10 116.9(4)
C8 C9 H9 121.6
C10 C9 H9 121.6
C11 C10 C9 121.9(4)
C11 C10 H10 119.0
C9 C10 H10 119.0
C10 C11 C12 120.4(4)
C10 C11 H11 119.8
C12 C11 H11 119.8
C11 C12 C13 118.7(4)
C11 C12 H12 120.7
C13 C12 H12 120.7
C12 C13 C8 120.4(4)
C12 C13 C14 129.9(4)
C8 C13 C14 109.8(3)
C13 C14 N2 107.9(3)
C13 C14 C17 104.2(3)
N2 C14 C17 111.6(3)
C13 C14 C15 117.9(3)
N2 C14 C15 108.0(3)
C17 C14 C15 107.3(3)
N00 C15 C21 113.8(3)
N00 C15 C14 102.0(3)
C21 C15 C14 120.1(3)
N00 C15 H15 106.7
C21 C15 H15 106.7
C14 C15 H15 106.7
C18 C16 N00 110.3(3)
C18 C16 C19 110.1(3)
N00 C16 C19 109.1(3)
C18 C16 C17 115.3(3)
N00 C16 C17 103.0(3)
C19 C16 C17 108.8(3)
N1 C17 C14 106.0(3)
N1 C17 C16 111.7(3)
C14 C17 C16 106.6(3)
N1 C17 H17 110.8
C14 C17 H17 110.8
C16 C17 H17 110.8
C16 C18 H18A 109.5
C16 C18 H18B 109.5
H18A C18 H18B 109.5
C16 C18 H18C 109.5
H18A C18 H18C 109.5
H18B C18 H18C 109.5
O5 C19 O6 125.2(4)
O5 C19 C16 123.0(4)
O6 C19 C16 111.8(3)
O6 C20 H20A 109.5
O6 C20 H20B 109.5
H20A C20 H20B 109.5
O6 C20 H20C 109.5
H20A C20 H20C 109.5
H20B C20 H20C 109.5
C22 C21 C27 118.5(3)
C22 C21 C15 117.0(3)
C27 C21 C15 124.5(3)
C21 C22 C23 121.4(4)
C21 C22 H22 119.3
C23 C22 H22 119.3
C24 C23 C22 119.5(4)
C24 C23 H23 120.3
C22 C23 H23 120.3
C23 C24 O7 124.3(3)
C23 C24 C26 119.9(3)
O7 C24 C26 115.8(3)
O7 C25 H25A 109.5
O7 C25 H25B 109.5
H25A C25 H25B 109.5
O7 C25 H25C 109.5
H25A C25 H25C 109.5
H25B C25 H25C 109.5
C27 C26 C24 120.1(4)
C27 C26 H26 119.9
C24 C26 H26 119.9
C26 C27 C21 120.6(4)
C26 C27 H27 119.7
C21 C27 H27 119.7
C15 N00 C16 109.3(3)
C15 N00 H00A 109.8
C16 N00 H00A 109.8
C15 N00 H00B 109.8
C16 N00 H00B 109.8
H00A N00 H00B 108.3
C8 N1 C17 109.0(3)
C8 N1 S1 119.8(2)
C17 N1 S1 117.8(2)
O4 N2 O3 124.1(3)
O4 N2 C14 116.8(3)
O3 N2 C14 118.5(3)
C19 O6 C20 115.4(3)
C24 O7 C25 116.2(3)

loop_
_geom_bond_atom_site_label_1
_geom_bond_atom_site_label_2
_geom_bond_distance
S1 O1 1.425(3)
S1 O2 1.426(3)
S1 N1 1.671(3)
S1 C5 1.764(4)
C1 C2 1.502(6)
C1 H1A 0.98
C1 H1B 0.98
C1 H1C 0.98
C2 C7 1.381(6)
C2 C3 1.388(6)
C3 C4 1.375(6)
C3 H3 0.95
C4 C5 1.386(5)
C4 H4 0.95
C5 C6 1.382(6)
C6 C7 1.375(6)
C6 H6 0.95
C7 H7 0.95
C8 C9 1.384(5)
C8 C13 1.390(5)
C8 N1 1.431(4)
C9 C10 1.393(6)
C9 H9 0.95
C10 C11 1.379(7)
C10 H10 0.95
C11 C12 1.379(6)
C11 H11 0.95
C12 C13 1.384(5)
C12 H12 0.95
C13 C14 1.508(5)
C14 N2 1.531(5)
C14 C17 1.545(5)
C14 C15 1.555(5)
C15 N00 1.505(4)
C15 C21 1.514(5)
C15 H15 1.0
C16 C18 1.516(6)
C16 N00 1.518(4)
C16 C19 1.552(5)
C16 C17 1.573(5)
C17 N1 1.473(5)
C17 H17 1.0
C18 H18A 0.98
C18 H18B 0.98
C18 H18C 0.98
C19 O5 1.197(5)
C19 O6 1.323(5)
C20 O6 1.458(5)
C20 H20A 0.98
C20 H20B 0.98
C20 H20C 0.98
C21 C22 1.383(5)
C21 C27 1.393(5)
C22 C23 1.395(5)
C22 H22 0.95
C23 C24 1.373(5)
C23 H23 0.95
C24 O7 1.374(4)
C24 C26 1.398(6)
C25 O7 1.434(5)
C25 H25A 0.98
C25 H25B 0.98
C25 H25C 0.98
C26 C27 1.380(6)
C26 H26 0.95
C27 H27 0.95
N00 H00A 0.91
N00 H00B 0.91
N2 O4 1.203(5)
N2 O3 1.209(4)
